data_4114241
loop_
_publ_author_name
'Kwang Ming Lee'
'Hai-Chou Chang'
'Jyh-Chiang Jiang'
'Jack C. C. Chen'
'Hsiang-En Kao'
'Sheng Hsien Lin'
'Ivan J. B. Lin'

_publ_contact_author 'Prof. Hai-Chou Chang'
_publ_contact_author_email hcchang@mail.ndhu.edu.tw
_publ_contact_author_fax (886)-3-8633570
_publ_contact_author_phone (886)-3-8633585
_publ_section_title
;
 C-H---O Hydrogen Bonds in \b-Sheetlike Networks: Combined X-ray
 Crystallography and High-Pressure Infrared Study
;
_journal_name_full 'Journal of the American Chemical Society'
_journal_page_first 12358
_journal_page_last 12364
_journal_paper_doi 10.1021/ja036719z
_journal_volume 125
_journal_year 2003
_chemical_formula_sum 'C9 H10 Br N5 O'
_chemical_formula_weight 284.13
_chemical_name_common
;
1-Acetamido-3-(2-pyrimidinyl)-imidazolium bromide
;
_chemical_name_systematic
;
 ?
;
_space_group_IT_number 15
_symmetry_cell_setting monoclinic
_symmetry_space_group_name_Hall '-C 2yc'
_symmetry_space_group_name_H-M 'C 1 2/c 1'
_atom_sites_solution_hydrogens geom
_atom_sites_solution_primary direct
_atom_sites_solution_secondary difmap
_audit_creation_method SHELXL-97
_cell_angle_alpha 90.00
_cell_angle_beta 100.79(2)
_cell_angle_gamma 90.00
_cell_formula_units_Z 8
_cell_length_a 26.020(6)
_cell_length_b 7.128(2)
_cell_length_c 11.941(6)
_cell_measurement_reflns_used 25
_cell_measurement_temperature 293(2)
_cell_measurement_theta_max 12.86
_cell_measurement_theta_min 10.63
_cell_volume 2175.5(14)
_computing_cell_refinement 'Bruker XSCANS'
_computing_data_collection 'Bruker XSCANS'
_computing_data_reduction 'Bruker XSCANS'
_computing_molecular_graphics 'Bruker SHELXTL'
_computing_publication_material 'Bruker SHELXTL'
_computing_structure_refinement 'Bruker SHELXTL'
_computing_structure_solution 'Bruker SHELXS'
_diffrn_ambient_temperature 293(2)
_diffrn_measured_fraction_theta_full 0.995
_diffrn_measured_fraction_theta_max 0.995
_diffrn_measurement_device_type 'Bruker P4'
_diffrn_measurement_method '\w scans'
_diffrn_radiation_monochromator graphite
_diffrn_radiation_source 'fine-focus sealed tube'
_diffrn_radiation_type MoK\a
_diffrn_radiation_wavelength 0.71073
_diffrn_reflns_av_R_equivalents 0.0624
_diffrn_reflns_av_sigmaI/netI 0.0367
_diffrn_reflns_limit_h_max 30
_diffrn_reflns_limit_h_min -30
_diffrn_reflns_limit_k_max 8
_diffrn_reflns_limit_k_min -8
_diffrn_reflns_limit_l_max 13
_diffrn_reflns_limit_l_min -13
_diffrn_reflns_number 7247
_diffrn_reflns_theta_full 24.99
_diffrn_reflns_theta_max 24.99
_diffrn_reflns_theta_min 1.59
_diffrn_standards_decay_% 3.94
_diffrn_standards_interval_count 297
_diffrn_standards_number 3
_exptl_absorpt_coefficient_mu 3.766
_exptl_absorpt_correction_T_max 0.9360
_exptl_absorpt_correction_T_min 0.6560
_exptl_absorpt_correction_type empirical
_exptl_crystal_colour yellow
_exptl_crystal_density_diffrn 1.735
_exptl_crystal_description column
_exptl_crystal_F_000 1136
_exptl_crystal_size_max 0.5
_exptl_crystal_size_mid 0.5
_exptl_crystal_size_min 0.6
_refine_diff_density_max 0.606
_refine_diff_density_min -0.656
_refine_diff_density_rms 0.102
_refine_ls_extinction_coef 0.0036(5)
_refine_ls_extinction_expression Fc^*^=kFc[1+0.001xFc^2^\l^3^/sin(2\q)]^-1/4^
_refine_ls_extinction_method SHELXL
_refine_ls_goodness_of_fit_ref 1.103
_refine_ls_hydrogen_treatment mixed
_refine_ls_matrix_type full
_refine_ls_number_parameters 146
_refine_ls_number_reflns 1908
_refine_ls_number_restraints 0
_refine_ls_restrained_S_all 1.103
_refine_ls_R_factor_all 0.0476
_refine_ls_R_factor_gt 0.0400
_refine_ls_shift/su_max 0.003
_refine_ls_shift/su_mean 0.000
_refine_ls_structure_factor_coef Fsqd
_refine_ls_weighting_details 'calc w=1/[\s^2^(Fo^2^)+(0.0663P)^2^+2.7284P] where P=(Fo^2^+2Fc^2^)/3'
_refine_ls_weighting_scheme calc
_refine_ls_wR_factor_gt 0.1044
_refine_ls_wR_factor_ref 0.1096
_reflns_number_gt 1645
_reflns_number_total 1908
_reflns_threshold_expression >2sigma(I)
_cod_data_source_file ja036719zsi20030624_020042_2.cif
_cod_data_source_block Br
_cod_original_cell_volume 2175.5(13)
_cod_database_code 4114241

loop_
_symmetry_equiv_pos_as_xyz
'x, y, z'
'-x, y, -z+1/2'
'x+1/2, y+1/2, z'
'-x+1/2, y+1/2, -z+1/2'
'-x, -y, -z'
'x, -y, z-1/2'
'-x+1/2, -y+1/2, -z'
'x+1/2, -y+1/2, z-1/2'

loop_
_atom_site_label
_atom_site_type_symbol
_atom_site_fract_x
_atom_site_fract_y
_atom_site_fract_z
_atom_site_U_iso_or_equiv
_atom_site_adp_type
_atom_site_occupancy
_atom_site_symmetry_multiplicity
_atom_site_calc_flag
_atom_site_refinement_flags
Br1 Br 0.071133(14) 0.18588(6) 0.57926(3) 0.0397(2) Uani 1 1 d .
O1 O 0.13521(10) 0.7624(5) 0.7768(3) 0.0472(7) Uani 1 1 d .
N1 N 0.15296(11) 0.6266(4) 0.4531(2) 0.0281(6) Uani 1 1 d .
N2 N 0.09189(11) 0.6812(4) 0.5469(3) 0.0302(7) Uani 1 1 d .
N3 N 0.23555(11) 0.5021(4) 0.5127(2) 0.0332(7) Uani 1 1 d .
N4 N 0.20815(12) 0.6100(5) 0.3224(3) 0.0385(7) Uani 1 1 d .
N5 N 0.05609(12) 0.7521(7) 0.8191(3) 0.0576(11) Uani 1 1 d .
H9 H 0.0669 0.7801 0.8896 0.069 Uiso 1 1 calc R
H10 H 0.0233 0.7330 0.7940 0.069 Uiso 1 1 calc R
C1 C 0.13849(12) 0.6032(5) 0.5533(3) 0.0293(7) Uani 1 1 d .
H1 H 0.1577 0.5429 0.6166 0.035 Uiso 1 1 calc R
C2 C 0.11398(15) 0.7190(6) 0.3795(3) 0.0367(9) Uani 1 1 d .
H2 H 0.1142 0.7518 0.3042 0.044 Uiso 1 1 calc R
C3 C 0.07548(15) 0.7522(6) 0.4385(3) 0.0369(8) Uani 1 1 d .
H3 H 0.0438 0.8117 0.4112 0.044 Uiso 1 1 calc R
C4 C 0.20239(13) 0.5744(5) 0.4275(3) 0.0284(7) Uani 1 1 d .
C5 C 0.25520(15) 0.5661(7) 0.3009(4) 0.0470(10) Uani 1 1 d .
H4 H 0.2621 0.5884 0.2284 0.056 Uiso 1 1 calc R
C6 C 0.29360(14) 0.4894(6) 0.3817(3) 0.0411(9) Uani 1 1 d .
H5 H 0.3262 0.4595 0.3656 0.049 Uiso 1 1 calc R
C7 C 0.28214(14) 0.4584(5) 0.4874(3) 0.0382(9) Uani 1 1 d .
H6 H 0.3075 0.4052 0.5436 0.046 Uiso 1 1 calc R
C8 C 0.06004(14) 0.6811(6) 0.6348(3) 0.0354(9) Uani 1 1 d .
H7 H 0.0459 0.5562 0.6402 0.042 Uiso 1 1 calc R
H8 H 0.0308 0.7659 0.6122 0.042 Uiso 1 1 calc R
C9 C 0.08929(15) 0.7387(6) 0.7504(3) 0.0384(9) Uani 1 1 d .

loop_
_atom_site_aniso_label
_atom_site_aniso_U_11
_atom_site_aniso_U_22
_atom_site_aniso_U_33
_atom_site_aniso_U_23
_atom_site_aniso_U_13
_atom_site_aniso_U_12
Br1 0.0394(3) 0.0467(3) 0.0316(3) -0.00371(15) 0.00343(17) 0.00364(16)
O1 0.0263(14) 0.0747(19) 0.0407(17) -0.0085(14) 0.0063(12) -0.0054(13)
N1 0.0228(14) 0.0354(15) 0.0261(15) -0.0022(12) 0.0048(12) 0.0026(12)
N2 0.0238(14) 0.0378(16) 0.0301(16) -0.0038(12) 0.0076(13) 0.0024(12)
N3 0.0275(14) 0.0403(17) 0.0321(17) 0.0048(13) 0.0058(12) 0.0020(13)
N4 0.0317(16) 0.059(2) 0.0252(16) 0.0010(15) 0.0066(13) 0.0020(15)
N5 0.0181(15) 0.133(3) 0.0246(18) -0.023(2) 0.0100(13) -0.0080(19)
C1 0.0237(16) 0.0358(19) 0.0287(18) -0.0004(14) 0.0059(14) 0.0018(14)
C2 0.0335(19) 0.047(2) 0.028(2) 0.0030(16) 0.0023(15) 0.0083(16)
C3 0.0313(19) 0.047(2) 0.031(2) -0.0002(17) 0.0016(15) 0.0093(17)
C4 0.0259(16) 0.0287(17) 0.0314(18) -0.0068(14) 0.0072(14) -0.0018(13)
C5 0.041(2) 0.069(3) 0.034(2) -0.005(2) 0.0156(17) 0.001(2)
C6 0.0287(18) 0.049(2) 0.048(2) -0.0072(18) 0.0129(17) 0.0004(16)
C7 0.0284(18) 0.039(2) 0.046(2) 0.0029(17) 0.0049(16) 0.0030(16)
C8 0.0248(17) 0.049(2) 0.035(2) -0.0021(16) 0.0116(16) 0.0001(15)
C9 0.032(2) 0.047(2) 0.037(2) -0.0013(17) 0.0093(16) 0.0012(17)

loop_
_atom_type_symbol
_atom_type_description
_atom_type_scat_dispersion_real
_atom_type_scat_dispersion_imag
_atom_type_scat_source
C C 0.0033 0.0016 'International Tables Vol C Tables 4.2.6.8 and 6.1.1.4'
H H 0.0000 0.0000 'International Tables Vol C Tables 4.2.6.8 and 6.1.1.4'
N N 0.0061 0.0033 'International Tables Vol C Tables 4.2.6.8 and 6.1.1.4'
O O 0.0106 0.0060 'International Tables Vol C Tables 4.2.6.8 and 6.1.1.4'
Br Br -0.2901 2.4595 'International Tables Vol C Tables 4.2.6.8 and 6.1.1.4'

loop_
_geom_angle_atom_site_label_1
_geom_angle_atom_site_label_2
_geom_angle_atom_site_label_3
_geom_angle
C1 N1 C2 109.5(3)
C1 N1 C4 125.3(3)
C2 N1 C4 125.0(3)
C1 N2 C3 109.1(3)
C1 N2 C8 126.8(3)
C3 N2 C8 124.0(3)
C4 N3 C7 114.1(3)
C4 N4 C5 114.3(3)
N2 C1 N1 107.8(3)
C3 C2 N1 106.3(3)
C2 C3 N2 107.2(3)
N3 C4 N4 129.8(3)
N3 C4 N1 115.2(3)
N4 C4 N1 115.0(3)
N4 C5 C6 122.2(4)
C5 C6 C7 117.4(3)
N3 C7 C6 122.2(4)
N2 C8 C9 113.8(3)
O1 C9 N5 125.1(4)
O1 C9 C8 126.3(4)
N5 C9 C8 108.5(3)

loop_
_geom_bond_atom_site_label_1
_geom_bond_atom_site_label_2
_geom_bond_distance
O1 C9 1.189(5)
N1 C1 1.330(5)
N1 C2 1.379(5)
N1 C4 1.426(4)
N2 C1 1.323(5)
N2 C3 1.381(5)
N2 C8 1.454(5)
N3 C4 1.310(4)
N3 C7 1.340(5)
N4 C4 1.317(5)
N4 C5 1.334(5)
N5 C9 1.301(5)
C2 C3 1.349(6)
C5 C6 1.367(6)
C6 C7 1.368(6)
C8 C9 1.503(6)
